data_2225667
loop_
_publ_author_name
'Meskini, Ihssan'
'Daoudi, Maria'
'Daran, Jean-Claude'
'Zouihri, Hafid'
'Ben Hadda, Taibi'

_publ_section_title
;
 Diethyl
 2-[(<i>N</i>-benzyl-<i>N</i>-methylamino)(phenyl)methyl]propanedioate
;
_journal_coeditor_code PV2262
_journal_issue 4
_journal_name_full 'Acta Crystallographica Section E'
_journal_page_first o746
_journal_paper_doi 10.1107/S1600536810007506
_journal_volume 66
_journal_year 2010
_chemical_formula_iupac 'C22 H27 N O4'
_chemical_formula_moiety 'C22 H27 N O4'
_chemical_formula_sum 'C22 H27 N O4'
_chemical_formula_weight 369.45
_chemical_melting_point_gt 380
_chemical_melting_point_lt 382
_chemical_name_systematic
;
Diethyl 2-[(<i>N</i>-benzyl-<i>N</i>-methylamino)(phenyl)methyl]propanedioate
;
_space_group_IT_number 14
_symmetry_cell_setting monoclinic
_symmetry_space_group_name_Hall '-P 2ybc'
_symmetry_space_group_name_H-M 'P 1 21/c 1'
_atom_sites_solution_hydrogens geom
_atom_sites_solution_primary direct
_atom_sites_solution_secondary difmap
_audit_creation_method SHELXL-97
_cell_angle_alpha 90.00
_cell_angle_beta 92.9990(10)
_cell_angle_gamma 90.00
_cell_formula_units_Z 4
_cell_length_a 9.3074(2)
_cell_length_b 5.90770(10)
_cell_length_c 37.0971(7)
_cell_measurement_pressure 101
_cell_measurement_reflns_used 3214
_cell_measurement_temperature 296(2)
_cell_measurement_theta_max 25.3
_cell_measurement_theta_min 1.9
_cell_volume 2037.00(7)
_computing_cell_refinement 'SAINT (Bruker, 2005)'
_computing_data_collection 'APEX2 (Bruker, 2005)'
_computing_data_reduction 'SAINT (Bruker, 2005)'
_computing_molecular_graphics 'PLATON (Spek, 2009)'
_computing_publication_material 'publCIF (Westrip, 2010)'
_computing_structure_refinement 'SHELXL97 (Sheldrick, 2008)'
_computing_structure_solution 'SHELXS97 (Sheldrick, 2008)'
_diffrn_ambient_temperature 296(2)
_diffrn_measured_fraction_theta_full 0.992
_diffrn_measured_fraction_theta_max 0.992
_diffrn_measurement_device_type 'Bruker X8 APEXII CCD area-detector'
_diffrn_measurement_method '\f and \w'
_diffrn_radiation_monochromator graphite
_diffrn_radiation_source 'fine-focus sealed tube'
_diffrn_radiation_type MoK\a
_diffrn_radiation_wavelength 0.71073
_diffrn_reflns_av_R_equivalents 0.0377
_diffrn_reflns_av_sigmaI/netI 0.0265
_diffrn_reflns_limit_h_max 11
_diffrn_reflns_limit_h_min -11
_diffrn_reflns_limit_k_max 7
_diffrn_reflns_limit_k_min -7
_diffrn_reflns_limit_l_max 46
_diffrn_reflns_limit_l_min -46
_diffrn_reflns_number 25575
_diffrn_reflns_theta_full 26.37
_diffrn_reflns_theta_max 26.37
_diffrn_reflns_theta_min 1.10
_diffrn_standards_number 0
_exptl_absorpt_coefficient_mu 0.082
_exptl_absorpt_correction_type none
_exptl_crystal_colour colourless
_exptl_crystal_density_diffrn 1.205
_exptl_crystal_density_method 'not measured'
_exptl_crystal_description Block
_exptl_crystal_F_000 792
_exptl_crystal_size_max 0.24
_exptl_crystal_size_mid 0.20
_exptl_crystal_size_min 0.13
_refine_diff_density_max 0.271
_refine_diff_density_min -0.258
_refine_ls_extinction_method none
_refine_ls_goodness_of_fit_ref 1.252
_refine_ls_hydrogen_treatment constr
_refine_ls_matrix_type full
_refine_ls_number_parameters 257
_refine_ls_number_reflns 4138
_refine_ls_number_restraints 1
_refine_ls_restrained_S_all 1.253
_refine_ls_R_factor_all 0.0853
_refine_ls_R_factor_gt 0.0695
_refine_ls_shift/su_max 0.000
_refine_ls_shift/su_mean 0.000
_refine_ls_structure_factor_coef Fsqd
_refine_ls_weighting_details 'calc w=1/[\s^2^(Fo^2^)+(0.0364P)^2^+1.9835P] where P=(Fo^2^+2Fc^2^)/3'
_refine_ls_weighting_scheme calc
_refine_ls_wR_factor_gt 0.1485
_refine_ls_wR_factor_ref 0.1586
_reflns_number_gt 3411
_reflns_number_total 4138
_reflns_threshold_expression I>2\s(I)
_cod_data_source_file pv2262.cif
_cod_data_source_block I
_cod_original_sg_symbol_H-M 'P 21/c'
_cod_database_code 2225667
_cod_database_fobs_code 2225667

loop_
_symmetry_equiv_pos_as_xyz
'x, y, z'
'-x, y+1/2, -z+1/2'
'-x, -y, -z'
'x, -y-1/2, z-1/2'

loop_
_atom_site_type_symbol
_atom_site_label
_atom_site_fract_x
_atom_site_fract_y
_atom_site_fract_z
_atom_site_U_iso_or_equiv
_atom_site_adp_type
_atom_site_calc_flag
_atom_site_refinement_flags
_atom_site_occupancy
_atom_site_disorder_assembly
_atom_site_disorder_group
C C1 0.4969(3) 0.3979(4) 0.18855(6) 0.0302(5) Uani d . 1 . .
H H1A 0.5442 0.5408 0.1841 0.036 Uiso calc R 1 . .
H H1B 0.5646 0.3016 0.2021 0.036 Uiso calc R 1 . .
C C2 0.5612(3) 0.3238(4) 0.12647(6) 0.0290(5) Uani d . 1 . .
H H2 0.5900 0.4832 0.1279 0.035 Uiso calc R 1 . .
C C3 0.4123(3) 0.0546(4) 0.15968(7) 0.0391(6) Uani d . 1 . .
H H3A 0.3777 -0.0094 0.1371 0.059 Uiso calc R 1 . .
H H3B 0.3374 0.0494 0.1765 0.059 Uiso calc R 1 . .
H H3C 0.4938 -0.0305 0.1691 0.059 Uiso calc R 1 . .
C C4 0.4827(3) 0.2917(4) 0.08947(6) 0.0318(6) Uani d . 1 . .
H H4 0.4493 0.1349 0.0870 0.038 Uiso calc R 1 . .
C C5 0.5794(3) 0.3490(5) 0.05896(6) 0.0354(6) Uani d . 1 . .
C C6 0.3536(3) 0.4517(5) 0.08739(6) 0.0402(7) Uani d . 1 . .
C C11 0.3667(3) 0.4396(4) 0.21050(6) 0.0277(5) Uani d . 1 . .
C C12 0.3634(3) 0.3693(5) 0.24598(7) 0.0379(6) Uani d . 1 . .
H H12 0.4411 0.2903 0.2565 0.045 Uiso calc R 1 . .
C C13 0.2448(3) 0.4158(5) 0.26603(7) 0.0453(7) Uani d . 1 . .
H H13 0.2434 0.3673 0.2899 0.054 Uiso calc R 1 . .
C C14 0.1298(3) 0.5327(5) 0.25081(7) 0.0404(7) Uani d . 1 . .
H H14 0.0509 0.5649 0.2643 0.048 Uiso calc R 1 . .
C C15 0.1318(3) 0.6024(5) 0.21538(7) 0.0388(6) Uani d . 1 . .
H H15 0.0536 0.6805 0.2049 0.047 Uiso calc R 1 . .
C C16 0.2495(3) 0.5565(4) 0.19540(6) 0.0328(6) Uani d . 1 . .
H H16 0.2500 0.6046 0.1715 0.039 Uiso calc R 1 . .
C C21 0.6990(3) 0.1854(4) 0.13072(6) 0.0274(5) Uani d . 1 . .
C C22 0.7136(3) -0.0263(4) 0.11485(6) 0.0306(5) Uani d . 1 . .
H H22 0.6362 -0.0897 0.1015 0.037 Uiso calc R 1 . .
C C23 0.8421(3) -0.1431(5) 0.11870(7) 0.0380(6) Uani d . 1 . .
H H23 0.8507 -0.2839 0.1078 0.046 Uiso calc R 1 . .
C C24 0.9581(3) -0.0524(5) 0.13858(7) 0.0396(6) Uani d . 1 . .
H H24 1.0448 -0.1308 0.1408 0.048 Uiso calc R 1 . .
C C25 0.9443(3) 0.1542(5) 0.15501(7) 0.0403(7) Uani d . 1 . .
H H25 1.0213 0.2151 0.1688 0.048 Uiso calc R 1 . .
C C26 0.8162(3) 0.2716(5) 0.15109(6) 0.0352(6) Uani d . 1 . .
H H26 0.8082 0.4115 0.1623 0.042 Uiso calc R 1 . .
C C31 0.0998(4) 0.4617(8) 0.07836(10) 0.0745(12) Uani d D 1 . .
H H31A 0.0644 0.4759 0.1024 0.089 Uiso calc PR 0.53 A 1
H H31B 0.1156 0.6124 0.0690 0.089 Uiso calc PR 0.53 A 1
H H31C 0.0277 0.3731 0.0900 0.089 Uiso d PR 0.47 A 2
H H31D 0.1145 0.5999 0.0922 0.089 Uiso d PR 0.47 A 2
C C32 0.0021(6) 0.3502(13) 0.05651(16) 0.0556(17) Uani d PD 0.53 B 1
H H32A -0.0853 0.4364 0.0542 0.083 Uiso calc PR 0.53 B 1
H H32B -0.0173 0.2047 0.0667 0.083 Uiso calc PR 0.53 B 1
H H32C 0.0398 0.3305 0.0331 0.083 Uiso calc PR 0.53 B 1
C C32B 0.0454(7) 0.5197(15) 0.04332(18) 0.059(2) Uani d PD 0.47 B 2
H H32D 0.0514 0.3908 0.0277 0.088 Uiso calc PR 0.47 B 2
H H32E 0.1010 0.6418 0.0342 0.088 Uiso calc PR 0.47 B 2
H H32F -0.0533 0.5659 0.0443 0.088 Uiso calc PR 0.47 B 2
C C41 0.6429(4) 0.2245(6) 0.00078(8) 0.0617(10) Uani d . 1 . .
H H41A 0.6915 0.3698 0.0009 0.074 Uiso calc R 1 . .
H H41B 0.5837 0.2120 -0.0214 0.074 Uiso calc R 1 . .
C C42 0.7512(5) 0.0371(8) 0.00302(11) 0.0870(13) Uani d . 1 . .
H H42A 0.8178 0.0623 0.0233 0.131 Uiso calc R 1 . .
H H42B 0.8025 0.0334 -0.0188 0.131 Uiso calc R 1 . .
H H42C 0.7029 -0.1047 0.0060 0.131 Uiso calc R 1 . .
N N1 0.4551(2) 0.2901(3) 0.15416(5) 0.0284(5) Uani d . 1 . .
O O1 0.3600(3) 0.6519(4) 0.09128(6) 0.0592(6) Uani d . 1 . .
O O2 0.2341(2) 0.3345(4) 0.07988(5) 0.0529(6) Uani d . 1 B .
O O3 0.6643(3) 0.5002(4) 0.05932(5) 0.0576(6) Uani d . 1 . .
O O4 0.5537(2) 0.2080(4) 0.03170(5) 0.0509(6) Uani d . 1 . .

loop_
_atom_site_aniso_label
_atom_site_aniso_U_11
_atom_site_aniso_U_22
_atom_site_aniso_U_33
_atom_site_aniso_U_12
_atom_site_aniso_U_13
_atom_site_aniso_U_23
C1 0.0356(13) 0.0276(13) 0.0275(12) -0.0006(11) 0.0029(10) -0.0026(10)
C2 0.0402(14) 0.0208(12) 0.0263(11) 0.0010(11) 0.0052(10) -0.0036(10)
C3 0.0504(16) 0.0299(14) 0.0380(14) -0.0036(13) 0.0112(12) -0.0053(12)
C4 0.0401(14) 0.0275(13) 0.0277(12) 0.0078(11) 0.0007(10) -0.0033(10)
C5 0.0488(16) 0.0314(15) 0.0260(12) 0.0143(13) 0.0012(11) -0.0011(11)
C6 0.0539(18) 0.0454(18) 0.0209(12) 0.0153(15) -0.0006(11) -0.0032(12)
C11 0.0350(13) 0.0221(12) 0.0260(11) -0.0042(10) 0.0035(9) -0.0055(10)
C12 0.0437(15) 0.0389(15) 0.0311(13) 0.0070(13) 0.0022(11) 0.0039(11)
C13 0.0549(17) 0.0533(19) 0.0288(13) 0.0034(15) 0.0119(12) 0.0065(13)
C14 0.0393(15) 0.0461(17) 0.0370(14) 0.0000(13) 0.0124(11) -0.0046(13)
C15 0.0362(14) 0.0424(16) 0.0379(14) 0.0048(13) 0.0024(11) -0.0014(12)
C16 0.0414(14) 0.0329(14) 0.0244(11) 0.0009(12) 0.0037(10) 0.0009(10)
C21 0.0357(13) 0.0242(12) 0.0229(11) 0.0001(11) 0.0060(9) 0.0038(9)
C22 0.0324(13) 0.0269(13) 0.0320(12) 0.0010(11) -0.0028(10) -0.0006(10)
C23 0.0425(15) 0.0295(14) 0.0417(14) 0.0065(12) -0.0018(12) 0.0001(12)
C24 0.0337(14) 0.0449(17) 0.0400(14) 0.0060(13) -0.0009(11) 0.0090(13)
C25 0.0338(14) 0.0526(18) 0.0343(13) -0.0098(13) -0.0006(11) -0.0007(13)
C26 0.0465(15) 0.0309(14) 0.0287(12) -0.0108(12) 0.0078(11) -0.0039(11)
C31 0.059(2) 0.104(3) 0.060(2) 0.048(2) -0.0056(17) -0.011(2)
C32 0.030(3) 0.085(5) 0.051(3) 0.008(3) -0.005(3) -0.014(3)
C32B 0.035(3) 0.081(6) 0.061(4) 0.010(4) 0.004(3) 0.024(4)
C41 0.102(3) 0.053(2) 0.0321(15) 0.002(2) 0.0242(16) -0.0109(14)
C42 0.115(3) 0.082(3) 0.068(2) 0.019(3) 0.041(2) -0.011(2)
N1 0.0364(11) 0.0226(10) 0.0265(10) 0.0002(9) 0.0063(8) -0.0030(8)
O1 0.0856(17) 0.0391(13) 0.0525(13) 0.0256(12) 0.0007(11) -0.0037(10)
O2 0.0466(12) 0.0626(15) 0.0481(12) 0.0262(11) -0.0087(9) -0.0141(11)
O3 0.0867(16) 0.0475(13) 0.0407(11) -0.0182(13) 0.0234(11) -0.0123(10)
O4 0.0759(15) 0.0480(13) 0.0296(9) -0.0057(11) 0.0112(9) -0.0109(9)

loop_
_atom_type_symbol
_atom_type_description
_atom_type_scat_dispersion_real
_atom_type_scat_dispersion_imag
_atom_type_scat_source
C C 0.0033 0.0016 'International Tables Vol C Tables 4.2.6.8 and 6.1.1.4'
H H 0.0000 0.0000 'International Tables Vol C Tables 4.2.6.8 and 6.1.1.4'
N N 0.0061 0.0033 'International Tables Vol C Tables 4.2.6.8 and 6.1.1.4'
O O 0.0106 0.0060 'International Tables Vol C Tables 4.2.6.8 and 6.1.1.4'

loop_
_geom_angle_atom_site_label_1
_geom_angle_atom_site_label_2
_geom_angle_atom_site_label_3
_geom_angle_site_symmetry_1
_geom_angle_site_symmetry_3
_geom_angle
_geom_angle_publ_flag
N1 C1 C11 . . 110.89(19) ?
N1 C1 H1A . . 109.5 ?
C11 C1 H1A . . 109.5 ?
N1 C1 H1B . . 109.5 ?
C11 C1 H1B . . 109.5 ?
H1A C1 H1B . . 108.0 ?
N1 C2 C21 . . 116.50(19) ?
N1 C2 C4 . . 107.57(19) ?
C21 C2 C4 . . 112.69(19) ?
N1 C2 H2 . . 106.5 ?
C21 C2 H2 . . 106.5 ?
C4 C2 H2 . . 106.5 ?
N1 C3 H3A . . 109.5 ?
N1 C3 H3B . . 109.5 ?
H3A C3 H3B . . 109.5 ?
N1 C3 H3C . . 109.5 ?
H3A C3 H3C . . 109.5 ?
H3B C3 H3C . . 109.5 ?
C5 C4 C6 . . 108.6(2) ?
C5 C4 C2 . . 111.5(2) ?
C6 C4 C2 . . 107.79(19) ?
C5 C4 H4 . . 109.6 ?
C6 C4 H4 . . 109.6 ?
C2 C4 H4 . . 109.6 ?
O3 C5 O4 . . 125.0(2) ?
O3 C5 C4 . . 125.2(2) ?
O4 C5 C4 . . 109.8(2) ?
O1 C6 O2 . . 125.4(3) ?
O1 C6 C4 . . 125.0(3) ?
O2 C6 C4 . . 109.6(2) ?
C12 C11 C16 . . 118.6(2) ?
C12 C11 C1 . . 121.4(2) ?
C16 C11 C1 . . 119.9(2) ?
C11 C12 C13 . . 120.6(2) ?
C11 C12 H12 . . 119.7 ?
C13 C12 H12 . . 119.7 ?
C14 C13 C12 . . 120.2(2) ?
C14 C13 H13 . . 119.9 ?
C12 C13 H13 . . 119.9 ?
C13 C14 C15 . . 119.6(2) ?
C13 C14 H14 . . 120.2 ?
C15 C14 H14 . . 120.2 ?
C14 C15 C16 . . 120.3(3) ?
C14 C15 H15 . . 119.9 ?
C16 C15 H15 . . 119.9 ?
C15 C16 C11 . . 120.7(2) ?
C15 C16 H16 . . 119.6 ?
C11 C16 H16 . . 119.6 ?
C26 C21 C22 . . 117.9(2) ?
C26 C21 C2 . . 119.5(2) ?
C22 C21 C2 . . 122.6(2) ?
C23 C22 C21 . . 120.5(2) ?
C23 C22 H22 . . 119.7 ?
C21 C22 H22 . . 119.7 ?
C22 C23 C24 . . 120.6(3) ?
C22 C23 H23 . . 119.7 ?
C24 C23 H23 . . 119.7 ?
C25 C24 C23 . . 119.5(3) ?
C25 C24 H24 . . 120.2 ?
C23 C24 H24 . . 120.2 ?
C24 C25 C26 . . 120.0(2) ?
C24 C25 H25 . . 120.0 ?
C26 C25 H25 . . 120.0 ?
C25 C26 C21 . . 121.5(2) ?
C25 C26 H26 . . 119.3 ?
C21 C26 H26 . . 119.3 ?
C32 C31 C32B . . 51.0(4) ?
C32 C31 O2 . . 108.7(4) ?
C32B C31 O2 . . 115.3(4) ?
C32 C31 H31A . . 110.0 ?
C32B C31 H31A . . 134.6 ?
O2 C31 H31A . . 110.0 ?
C32 C31 H31B . . 110.0 ?
C32B C31 H31B . . 60.1 ?
O2 C31 H31B . . 110.0 ?
H31A C31 H31B . . 108.3 ?
C32 C31 H31C . . 63.0 ?
C32B C31 H31C . . 108.5 ?
O2 C31 H31C . . 108.5 ?
H31A C31 H31C . . 50.3 ?
H31B C31 H31C . . 140.9 ?
C32 C31 H31D . . 142.7 ?
C32B C31 H31D . . 108.4 ?
O2 C31 H31D . . 108.5 ?
H31A C31 H31D . . 59.1 ?
H31B C31 H31D . . 52.9 ?
H31C C31 H31D . . 107.5 ?
C31 C32 H31C . . 43.3 ?
C31 C32 H32A . . 109.5 ?
H31C C32 H32A . . 98.3 ?
C31 C32 H32B . . 109.5 ?
H31C C32 H32B . . 74.8 ?
C31 C32 H32C . . 109.5 ?
H31C C32 H32C . . 147.7 ?
C31 C32B H32D . . 109.5 ?
C31 C32B H32E . . 109.5 ?
H32D C32B H32E . . 109.5 ?
C31 C32B H32F . . 109.5 ?
H32D C32B H32F . . 109.5 ?
H32E C32B H32F . . 109.5 ?
O4 C41 C42 . . 108.5(3) ?
O4 C41 H41A . . 110.0 ?
C42 C41 H41A . . 110.0 ?
O4 C41 H41B . . 110.0 ?
C42 C41 H41B . . 110.0 ?
H41A C41 H41B . . 108.4 ?
C41 C42 H42A . . 109.5 ?
C41 C42 H42B . . 109.5 ?
H42A C42 H42B . . 109.5 ?
C41 C42 H42C . . 109.5 ?
H42A C42 H42C . . 109.5 ?
H42B C42 H42C . . 109.5 ?
C1 N1 C3 . . 110.74(19) ?
C1 N1 C2 . . 113.09(19) ?
C3 N1 C2 . . 114.98(19) ?
C6 O2 C31 . . 116.5(3) ?
C5 O4 C41 . . 118.2(2) ?

loop_
_geom_bond_atom_site_label_1
_geom_bond_atom_site_label_2
_geom_bond_site_symmetry_2
_geom_bond_distance
_geom_bond_publ_flag
C1 N1 . 1.460(3) ?
C1 C11 . 1.515(3) ?
C1 H1A . 0.9700 ?
C1 H1B . 0.9700 ?
C2 N1 . 1.475(3) ?
C2 C21 . 1.522(3) ?
C2 C4 . 1.533(3) ?
C2 H2 . 0.9800 ?
C3 N1 . 1.464(3) ?
C3 H3A . 0.9600 ?
C3 H3B . 0.9600 ?
C3 H3C . 0.9600 ?
C4 C5 . 1.521(4) ?
C4 C6 . 1.528(4) ?
C4 H4 . 0.9800 ?
C5 O3 . 1.192(3) ?
C5 O4 . 1.323(3) ?
C6 O1 . 1.192(3) ?
C6 O2 . 1.327(4) ?
C11 C12 . 1.382(3) ?
C11 C16 . 1.385(3) ?
C12 C13 . 1.390(4) ?
C12 H12 . 0.9300 ?
C13 C14 . 1.370(4) ?
C13 H13 . 0.9300 ?
C14 C15 . 1.378(4) ?
C14 H14 . 0.9300 ?
C15 C16 . 1.381(4) ?
C15 H15 . 0.9300 ?
C16 H16 . 0.9300 ?
C21 C26 . 1.392(3) ?
C21 C22 . 1.392(3) ?
C22 C23 . 1.382(3) ?
C22 H22 . 0.9300 ?
C23 C24 . 1.383(4) ?
C23 H23 . 0.9300 ?
C24 C25 . 1.373(4) ?
C24 H24 . 0.9300 ?
C25 C26 . 1.380(4) ?
C25 H25 . 0.9300 ?
C26 H26 . 0.9300 ?
C31 C32 . 1.357(6) ?
C31 C32B . 1.412(7) ?
C31 O2 . 1.457(4) ?
C31 H31A . 0.9700 ?
C31 H31B . 0.9700 ?
C31 H31C . 0.9700 ?
C31 H31D . 0.9700 ?
C32 H31C . 1.2600 ?
C32 H32A . 0.9600 ?
C32 H32B . 0.9600 ?
C32 H32C . 0.9600 ?
C32B H32D . 0.9600 ?
C32B H32E . 0.9600 ?
C32B H32F . 0.9600 ?
C41 O4 . 1.454(3) ?
C41 C42 . 1.497(5) ?
C41 H41A . 0.9700 ?
C41 H41B . 0.9700 ?
C42 H42A . 0.9600 ?
C42 H42B . 0.9600 ?
C42 H42C . 0.9600 ?

loop_
_geom_hbond_atom_site_label_D
_geom_hbond_atom_site_label_H
_geom_hbond_atom_site_label_A
_geom_hbond_site_symmetry_A
_geom_hbond_distance_DH
_geom_hbond_distance_HA
_geom_hbond_distance_DA
_geom_hbond_angle_DHA
C32 H32A O3 1_455 0.96 2.38 3.273(3) 155
